data_7154352
loop_
_publ_author_name
'Baumann, Marcus'
'Rodriguez Garcia, Antonio M.'
'Baxendale, Ian R.'

_publ_section_title
;
 Flow synthesis of ethyl isocyanoacetate enabling the telescoped synthesis
 of 1,2,4-triazoles and pyrrolo-[1,2-c]pyrimidines.
;
_journal_issue 14
_journal_name_full 'Organic &amp; biomolecular chemistry'
_journal_page_first 4231
_journal_page_last 4239
_journal_paper_doi 10.1039/c5ob00245a
_journal_volume 13
_journal_year 2015
_chemical_formula_moiety 'C10 H8 Cl N3 O4'
_chemical_formula_sum 'C10 H8 Cl N3 O4'
_chemical_formula_weight 269.64
_chemical_name_systematic
;
 ? 
;
_space_group_crystal_system triclinic
_space_group_IT_number 2
_space_group_name_Hall '-P 1'
_space_group_name_H-M_alt 'P -1'
_symmetry_space_group_name_Hall '-P 1'
_symmetry_space_group_name_H-M 'P -1'
_atom_sites_solution_hydrogens geom
_atom_sites_solution_primary iterative
_atom_sites_solution_secondary difmap
_audit_creation_date 2014-10-08
_audit_creation_method
;
Olex2 1.2-beta
(compiled 2014.09.19 svn.r3010 for OlexSys, GUI svn.r4874)
;
_audit_update_record
;
2014-12-15 deposited with the CCDC.
2015-02-26 downloaded from the CCDC.
;
_cell_angle_alpha 93.164(6)
_cell_angle_beta 102.778(6)
_cell_angle_gamma 113.261(6)
_cell_formula_units_Z 2
_cell_length_a 6.3391(12)
_cell_length_b 7.7064(15)
_cell_length_c 12.819(2)
_cell_measurement_reflns_used 3899
_cell_measurement_temperature 120.0
_cell_measurement_theta_max 31.42
_cell_measurement_theta_min 2.91
_cell_volume 553.93(18)
_computing_cell_refinement 'SAINT v8.34A (Bruker, 2013)'
_computing_data_collection 'APEX2 v.2013.4_1 (Bruker, 2013)'
_computing_data_reduction 'SAINT v8.34A (Bruker, 2013)'
_computing_molecular_graphics 'Olex2 (Dolomanov et al., 2009)'
_computing_publication_material 'Olex2 (Dolomanov et al., 2009)'
_computing_structure_refinement 'XL (Sheldrick, 2008)'
_computing_structure_solution
;
Superflip (Palatinus & Chapuis, 2007;Palatinus & van der Lee, 2008;
Palatinus et al., 2012)
;
_diffrn_ambient_temperature 120.0
_diffrn_detector 'Bruker PHOTON 100 CMOS'
_diffrn_detector_type 'CMOS sensor'
_diffrn_measured_fraction_theta_full 0.912
_diffrn_measured_fraction_theta_max 0.912
_diffrn_measurement_device 'Bruker D8 Venture'
_diffrn_measurement_device_type D8Venture
_diffrn_measurement_method \w-scan
_diffrn_radiation_monochromator 'focusing mirrors'
_diffrn_radiation_probe x-ray
_diffrn_radiation_type MoK\a
_diffrn_radiation_wavelength 0.71073
_diffrn_reflns_av_R_equivalents 0.0929
_diffrn_reflns_av_unetI/netI 0.0912
_diffrn_reflns_limit_h_max 8
_diffrn_reflns_limit_h_min -8
_diffrn_reflns_limit_k_max 10
_diffrn_reflns_limit_k_min -10
_diffrn_reflns_limit_l_max 17
_diffrn_reflns_limit_l_min -17
_diffrn_reflns_number 9387
_diffrn_reflns_theta_full 29.00
_diffrn_reflns_theta_max 29.00
_diffrn_reflns_theta_min 3.57
_diffrn_source 'ImuS microsource'
_diffrn_standards_number 0
_exptl_absorpt_coefficient_mu 0.356
_exptl_absorpt_correction_T_max 1.0000
_exptl_absorpt_correction_T_min 0.6785
_exptl_absorpt_correction_type multi-scan
_exptl_absorpt_process_details
;
SADABS-2012/1 (Bruker,2012) was used for absorption correction.
wR2(int) was 0.1402 before and 0.1157 after correction.
The Ratio of minimum to maximum transmission is 0.6785.
The \l/2 correction factor is 0.0015.
;
_exptl_crystal_colour 'clear light colourless'
_exptl_crystal_colour_lustre clear
_exptl_crystal_colour_modifier light
_exptl_crystal_colour_primary colourless
_exptl_crystal_density_diffrn 1.617
_exptl_crystal_density_method 'not measured'
_exptl_crystal_description plate
_exptl_crystal_F_000 276
_exptl_crystal_size_max 0.28
_exptl_crystal_size_mid 0.22
_exptl_crystal_size_min 0.02
_refine_diff_density_max 1.899
_refine_diff_density_min -1.315
_refine_diff_density_rms 0.180
_refine_ls_extinction_method none
_refine_ls_goodness_of_fit_ref 1.024
_refine_ls_hydrogen_treatment constr
_refine_ls_matrix_type full
_refine_ls_number_parameters 164
_refine_ls_number_reflns 2696
_refine_ls_number_restraints 0
_refine_ls_restrained_S_all 1.024
_refine_ls_R_factor_all 0.1213
_refine_ls_R_factor_gt 0.0889
_refine_ls_shift/su_max 0.000
_refine_ls_shift/su_mean 0.000
_refine_ls_structure_factor_coef Fsqd
_refine_ls_weighting_details 'calc w=1/[\s^2^(Fo^2^)+(0.1500P)^2^+0.0000P] where P=(Fo^2^+2Fc^2^)/3'
_refine_ls_weighting_scheme calc
_refine_ls_wR_factor_gt 0.2074
_refine_ls_wR_factor_ref 0.2298
_reflns_number_gt 1856
_reflns_number_total 2696
_reflns_threshold_expression >2sigma(I)
_cod_data_source_file c5ob00245a3.cif
_cod_data_source_block 192b
_cod_depositor_comments
;
The following automatic conversions were performed:

'_diffrn_radiation_probe' value 'X-ray' changed to 'x-ray' according
to
/usr/data/users/saulius/crontab/automatic-downloads/rss-feeds/RSC/lib/dictionaries/cif_core.dic
dictionary named 'cif_core.dic' version 2.4.2 from 2011-04-26.

Automatic conversion script
Id: cif_fix_values 3086 2015-02-26 13:12:21Z robertas 

 Adding full bibliography for 7154349--7154352.cif.
;
_cod_database_code 7154352
_computing.bruker_data_scaling 'SADABS V2012/1 (Bruker AXS Inc.)'

_olex2_refinement_description
;
1. Fixed Uiso
 At 1.2 times of:
  All C(H) groups, All C(H,H) groups
 At 1.5 times of:
  All C(H,H,H) groups
2.a Secondary CH2 refined with riding coordinates:
 C9(H9A,H9B)
2.b Aromatic/amide H refined with riding coordinates:
 C2(H2), C5(H5), C7(H7)
2.c Idealised Me refined as rotating group:
 C10(H10A,H10B,H10C)
;

loop_
_space_group_symop_id
_space_group_symop_operation_xyz
1 'x, y, z'
2 '-x, -y, -z'

loop_
_atom_site_label
_atom_site_type_symbol
_atom_site_fract_x
_atom_site_fract_y
_atom_site_fract_z
_atom_site_U_iso_or_equiv
_atom_site_adp_type
_atom_site_occupancy
_atom_site_calc_flag
_atom_site_refinement_flags_posn
Cl1 Cl 0.12739(14) 0.36206(13) 0.37922(7) 0.0256(3) Uani 1 d .
O1 O 0.3690(5) 0.4104(4) 0.8764(2) 0.0345(7) Uani 1 d .
O2 O 0.1875(5) 0.1263(4) 0.7807(3) 0.0394(7) Uani 1 d .
O3 O 0.7192(4) 1.0878(4) 0.8887(2) 0.0274(6) Uani 1 d .
O4 O 0.7328(5) 1.2529(4) 0.7488(2) 0.0296(6) Uani 1 d .
N1 N 0.5046(5) 0.9178(4) 0.6052(2) 0.0234(6) Uani 1 d .
N2 N 0.3254(4) 0.5837(4) 0.5751(2) 0.0186(6) Uani 1 d .
N3 N 0.2773(5) 0.3012(4) 0.7904(3) 0.0272(7) Uani 1 d .
C1 C 0.2066(6) 0.4000(5) 0.5169(3) 0.0220(7) Uani 1 d .
C2 C 0.1742(6) 0.2732(5) 0.5876(3) 0.0256(8) Uani 1 d .
H2 H 0.0977 0.1377 0.5698 0.031 Uiso 1 calc R
C3 C 0.2754(6) 0.3803(5) 0.6922(3) 0.0229(7) Uani 1 d .
C4 C 0.3698(5) 0.5740(5) 0.6860(3) 0.0189(7) Uani 1 d .
C5 C 0.4894(5) 0.7470(5) 0.7577(3) 0.0207(7) Uani 1 d .
H5 H 0.5263 0.7494 0.8339 0.025 Uiso 1 calc R
C6 C 0.5510(5) 0.9114(5) 0.7147(3) 0.0214(7) Uani 1 d .
C7 C 0.3954(6) 0.7580(5) 0.5387(3) 0.0214(7) Uani 1 d .
H7 H 0.3624 0.7605 0.4630 0.026 Uiso 1 calc R
C8 C 0.6771(6) 1.1045(5) 0.7841(3) 0.0228(7) Uani 1 d .
C9 C 0.8436(7) 1.2668(5) 0.9648(3) 0.0308(8) Uani 1 d .
H9A H 0.7387 1.3339 0.9642 0.037 Uiso 1 calc R
H9B H 0.9877 1.3516 0.9446 0.037 Uiso 1 calc R
C10 C 0.9108(7) 1.2172(6) 1.0743(3) 0.0349(9) Uani 1 d .
H10A H 1.0172 1.1532 1.0741 0.052 Uiso 1 calc GR
H10B H 0.7670 1.1314 1.0927 0.052 Uiso 1 calc GR
H10C H 0.9924 1.3342 1.1280 0.052 Uiso 1 calc GR

loop_
_atom_site_aniso_label
_atom_site_aniso_U_11
_atom_site_aniso_U_22
_atom_site_aniso_U_33
_atom_site_aniso_U_23
_atom_site_aniso_U_13
_atom_site_aniso_U_12
Cl1 0.0279(4) 0.0308(5) 0.0161(4) -0.0009(3) 0.0019(3) 0.0129(3)
O1 0.0520(16) 0.0273(15) 0.0198(14) 0.0088(12) 0.0055(11) 0.0135(13)
O2 0.0562(17) 0.0236(16) 0.0381(17) 0.0187(13) 0.0142(13) 0.0138(13)
O3 0.0399(13) 0.0182(13) 0.0168(13) 0.0043(10) 0.0025(10) 0.0070(10)
O4 0.0452(14) 0.0167(13) 0.0198(13) 0.0046(11) 0.0042(10) 0.0080(11)
N1 0.0283(14) 0.0214(15) 0.0187(15) 0.0050(12) 0.0040(11) 0.0095(12)
N2 0.0216(12) 0.0201(15) 0.0114(13) 0.0009(11) 0.0013(10) 0.0080(11)
N3 0.0332(15) 0.0202(16) 0.0250(16) 0.0051(13) 0.0058(12) 0.0088(12)
C1 0.0251(15) 0.0206(17) 0.0180(17) 0.0000(14) 0.0014(12) 0.0101(13)
C2 0.0284(16) 0.0214(18) 0.0243(19) 0.0040(14) 0.0059(14) 0.0083(14)
C3 0.0288(16) 0.0214(17) 0.0190(17) 0.0074(14) 0.0061(13) 0.0105(13)
C4 0.0228(14) 0.0189(16) 0.0161(15) 0.0049(12) 0.0045(12) 0.0100(12)
C5 0.0244(15) 0.0197(17) 0.0169(16) 0.0048(13) 0.0043(12) 0.0085(13)
C6 0.0247(15) 0.0200(17) 0.0181(17) 0.0045(13) 0.0049(12) 0.0084(13)
C7 0.0254(15) 0.0222(17) 0.0175(16) 0.0060(13) 0.0050(12) 0.0108(13)
C8 0.0280(15) 0.0205(17) 0.0183(17) 0.0048(14) 0.0041(12) 0.0095(13)
C9 0.047(2) 0.0188(18) 0.0176(18) 0.0011(14) 0.0019(14) 0.0082(15)
C10 0.050(2) 0.024(2) 0.0233(19) 0.0032(16) 0.0020(16) 0.0117(17)

loop_
_atom_type_symbol
_atom_type_description
_atom_type_scat_dispersion_real
_atom_type_scat_dispersion_imag
_atom_type_scat_source
C C 0.0033 0.0016 'International Tables Vol C Tables 4.2.6.8 and 6.1.1.4'
H H 0.0000 0.0000 'International Tables Vol C Tables 4.2.6.8 and 6.1.1.4'
Cl Cl 0.1484 0.1585 'International Tables Vol C Tables 4.2.6.8 and 6.1.1.4'
N N 0.0061 0.0033 'International Tables Vol C Tables 4.2.6.8 and 6.1.1.4'
O O 0.0106 0.0060 'International Tables Vol C Tables 4.2.6.8 and 6.1.1.4'

loop_
_geom_angle_atom_site_label_1
_geom_angle_atom_site_label_2
_geom_angle_atom_site_label_3
_geom_angle
C8 O3 C9 115.9(3)
C7 N1 C6 118.4(3)
C1 N2 C4 109.3(3)
C7 N2 C1 129.8(3)
C7 N2 C4 120.9(3)
O1 N3 O2 125.1(3)
O1 N3 C3 118.5(3)
O2 N3 C3 116.4(3)
N2 C1 Cl1 121.0(3)
C2 C1 Cl1 130.2(3)
C2 C1 N2 108.7(3)
C1 C2 H2 126.5
C1 C2 C3 107.0(3)
C3 C2 H2 126.5
C2 C3 N3 124.9(3)
C4 C3 N3 125.2(3)
C4 C3 C2 109.9(3)
N2 C4 C5 117.3(3)
C3 C4 N2 105.1(3)
C3 C4 C5 137.5(3)
C4 C5 H5 121.1
C6 C5 C4 117.7(3)
C6 C5 H5 121.1
N1 C6 C8 113.8(3)
C5 C6 N1 124.0(3)
C5 C6 C8 122.1(3)
N1 C7 N2 121.7(3)
N1 C7 H7 119.2
N2 C7 H7 119.2
O3 C8 C6 110.7(3)
O4 C8 O3 125.4(3)
O4 C8 C6 123.9(3)
O3 C9 H9A 110.3
O3 C9 H9B 110.3
O3 C9 C10 107.2(3)
H9A C9 H9B 108.5
C10 C9 H9A 110.3
C10 C9 H9B 110.3
C9 C10 H10A 109.5
C9 C10 H10B 109.5
C9 C10 H10C 109.5
H10A C10 H10B 109.5
H10A C10 H10C 109.5
H10B C10 H10C 109.5

loop_
_geom_bond_atom_site_label_1
_geom_bond_atom_site_label_2
_geom_bond_distance
Cl1 C1 1.699(4)
O1 N3 1.221(4)
O2 N3 1.225(4)
O3 C8 1.332(4)
O3 C9 1.459(5)
O4 C8 1.202(4)
N1 C6 1.377(4)
N1 C7 1.293(5)
N2 C1 1.386(4)
N2 C4 1.399(4)
N2 C7 1.382(4)
N3 C3 1.428(4)
C1 C2 1.357(5)
C2 H2 0.9500
C2 C3 1.403(5)
C3 C4 1.386(5)
C4 C5 1.399(5)
C5 H5 0.9500
C5 C6 1.357(5)
C6 C8 1.498(5)
C7 H7 0.9500
C9 H9A 0.9900
C9 H9B 0.9900
C9 C10 1.490(5)
C10 H10A 0.9800
C10 H10B 0.9800
C10 H10C 0.9800
